data_7701918
loop_
_publ_author_name
'Ellul, Charles E.'
'Lowe, John P.'
'Mahon, Mary F.'
'Raithby, Paul R.'
'Whittlesey, Michael K.'

_publ_section_title
;
 [Ru<sub>3</sub>(6-NHC)(CO)<sub>10</sub>]: synthesis, characterisation and
 reactivity of rare 46-electron tri-ruthenium clusters.
;
_journal_issue 13
_journal_name_full 'Dalton transactions (Cambridge, England : 2003)'
_journal_page_first 4518
_journal_page_last 4523
_journal_paper_doi 10.1039/c8dt00189h
_journal_volume 47
_journal_year 2018
_chemical_formula_moiety 'C12 H2 O12 Ru4, 6.67(C3 H6.3 N0.6)'
_chemical_formula_sum 'C32 H44 N4 O12 Ru4'
_chemical_formula_weight 1080.99
_space_group_crystal_system triclinic
_space_group_IT_number 2
_space_group_name_Hall '-P 1'
_space_group_name_H-M_alt 'P -1'
_symmetry_space_group_name_Hall '-P 1'
_symmetry_space_group_name_H-M 'P -1'
_atom_sites_solution_hydrogens mixed
_atom_sites_solution_primary iterative
_audit_creation_date 2018-01-04
_audit_creation_method
;
Olex2 1.2
(compiled 2017.08.10 svn.r3458 for OlexSys, GUI svn.r5381)
;
_audit_update_record
;
2018-01-12 deposited with the CCDC.
2018-03-05 downloaded from the CCDC.
;
_cell_angle_alpha 85.935(2)
_cell_angle_beta 89.215(2)
_cell_angle_gamma 70.044(2)
_cell_formula_units_Z 2
_cell_length_a 9.9499(3)
_cell_length_b 11.2978(3)
_cell_length_c 18.7038(5)
_cell_measurement_reflns_used 19244
_cell_measurement_temperature 150.01(10)
_cell_measurement_theta_max 30.0700
_cell_measurement_theta_min 3.9180
_cell_volume 1971.19(10)
_computing_cell_refinement 'CrysAlisPro 1.171.38.46 (Rigaku OD, 2015)'
_computing_data_collection 'CrysAlisPro 1.171.38.46 (Rigaku OD, 2015)'
_computing_data_reduction 'CrysAlisPro 1.171.38.46 (Rigaku OD, 2015)'
_computing_molecular_graphics 'Olex2 (Dolomanov et al., 2009)'
_computing_publication_material 'Olex2 (Dolomanov et al., 2009)'
_computing_structure_refinement 'ShelXL (Sheldrick, 2015)'
_computing_structure_solution 'olex2.solve (Bourhis et al., 2015)'
_diffrn_ambient_environment N~2~
_diffrn_ambient_temperature 150.01(10)
_diffrn_detector 'CCD plate'
_diffrn_detector_area_resol_mean 8.0734
_diffrn_detector_type EosS2
_diffrn_measured_fraction_theta_full 0.997
_diffrn_measured_fraction_theta_max 0.998
_diffrn_measurement_device 'four-circle diffractometer'
_diffrn_measurement_device_type 'New Xcalibur, EosS2'
_diffrn_measurement_method '\w scans'
_diffrn_radiation_monochromator graphite
_diffrn_radiation_probe x-ray
_diffrn_radiation_type MoK\a
_diffrn_radiation_wavelength 0.71073
_diffrn_reflns_av_R_equivalents 0.0278
_diffrn_reflns_av_unetI/netI 0.0271
_diffrn_reflns_Laue_measured_fraction_full 0.997
_diffrn_reflns_Laue_measured_fraction_max 0.998
_diffrn_reflns_limit_h_max 12
_diffrn_reflns_limit_h_min -12
_diffrn_reflns_limit_k_max 14
_diffrn_reflns_limit_k_min -14
_diffrn_reflns_limit_l_max 24
_diffrn_reflns_limit_l_min -24
_diffrn_reflns_number 35582
_diffrn_reflns_point_group_measured_fraction_full 0.997
_diffrn_reflns_point_group_measured_fraction_max 0.998
_diffrn_reflns_theta_full 25.242
_diffrn_reflns_theta_max 27.484
_diffrn_reflns_theta_min 3.362
_diffrn_source 'fine-focus sealed X-ray tube'
_diffrn_source_type 'Enhance (Mo) X-ray Source'
_exptl_absorpt_coefficient_mu 1.565
_exptl_absorpt_correction_T_max 1.00000
_exptl_absorpt_correction_T_min 0.86860
_exptl_absorpt_correction_type multi-scan
_exptl_absorpt_process_details
;
CrysAlisPro 1.171.38.46 (Rigaku Oxford Diffraction, 2015)
Empirical absorption correction using spherical harmonics,
 implemented in SCALE3 ABSPACK scaling algorithm.
;
_exptl_crystal_colour yellow
_exptl_crystal_colour_primary yellow
_exptl_crystal_density_diffrn 1.821
_exptl_crystal_description block
_exptl_crystal_F_000 1072
_exptl_crystal_size_max 0.499
_exptl_crystal_size_mid 0.289
_exptl_crystal_size_min 0.107
_refine_diff_density_max 1.061
_refine_diff_density_min -0.813
_refine_diff_density_rms 0.092
_refine_ls_extinction_method none
_refine_ls_goodness_of_fit_ref 1.101
_refine_ls_hydrogen_treatment mixed
_refine_ls_matrix_type full
_refine_ls_number_parameters 640
_refine_ls_number_reflns 9023
_refine_ls_number_restraints 160
_refine_ls_restrained_S_all 1.093
_refine_ls_R_factor_all 0.0359
_refine_ls_R_factor_gt 0.0281
_refine_ls_shift/su_max 0.001
_refine_ls_shift/su_mean 0.000
_refine_ls_structure_factor_coef Fsqd
_refine_ls_weighting_details 'w=1/[\s^2^(Fo^2^)+(0.0230P)^2^+3.0232P] where P=(Fo^2^+2Fc^2^)/3'
_refine_ls_weighting_scheme calc
_refine_ls_wR_factor_gt 0.0627
_refine_ls_wR_factor_ref 0.0669
_reflns_Friedel_coverage 0.000
_reflns_number_gt 7849
_reflns_number_total 9023
_reflns_threshold_expression 'I > 2\s(I)'
_cod_data_source_file c8dt00189h2.cif
_cod_data_source_block e18mkw1-[6-MesH]2[Ru4(CO)12H2
_cod_original_cell_volume 1971.21(9)
_cod_database_code 7701918
_shelxl_version_number 2014-3
_chemical_oxdiff_usercomment 'golden yellow tablet'
_shelx_space_group_comment
;
The symmetry employed for this shelxl refinement is uniquely defined
by the following loop, which should always be used as a source of
symmetry information in preference to the above space-group names.
They are only intended as comments.
;
_shelx_estimated_absorpt_t_max 0.850
_shelx_estimated_absorpt_t_min 0.509
_olex2_refinement_description
;
1. Fixed Uiso
 At 1.2 times of:
  All C(H) groups, All C(H,H) groups
 At 1.5 times of:
  All C(H,H,H) groups
2. Restrained distances
 C13-H13
 0.98 with sigma of 0.005
 N4A-C30A \\sim N3A-C27A
 with sigma of 0.005
 C28A-C27A \\sim C29A-C27A \\sim C32A-C30A \\sim C31A-C30A
 with sigma of 0.005
 Ru1-H1 \\sim Ru4-H1 \\sim Ru1-H2 \\sim Ru3-H2
 with sigma of 0.005
 N4-C23 \\sim N4A-C23A \\sim N3-C23 \\sim N3A-C23A
 with sigma of 0.005
 N3A-C27B \\sim N3A-C27A
 with sigma of 0.005
3. Uiso/Uaniso restraints and constraints
N3A \\sim N4A \\sim C23A \\sim C24A \\sim C25A \\sim C26A \\sim C27A \\sim C28A
\\sim C29A \\sim C30A \\sim C31A \\sim C32A \\sim C27B \\sim C28B \\sim C29B:
within 2A with sigma of 0.02 and sigma for terminal atoms of 0.01
Uanis(C1A) = Uanis(C1)
Uanis(O1A) = Uanis(O1)
4. Others
 Uiso(H23)=Uiso(H23A)=FVAR(1)
 Fixed Sof: O1(0.7) O1A(0.3) C1(0.7) C1A(0.3) N3A(0.3) N3(0.7) N4(0.7)
 N4A(0.3) C23(0.7) H23(0.7) C24(0.7) H24C(0.7) H24D(0.7) C25(0.7) H25C(0.7)
 H25D(0.7) C26(0.7) H26C(0.7) H26D(0.7) C27(0.7) H27(0.7) C28(0.7) H28G(0.7)
 H28H(0.7) H28I(0.7) C29(0.7) H29G(0.7) H29H(0.7) H29I(0.7) C30(0.7) H30(0.7)
 C31(0.7) H31D(0.7) H31E(0.7) H31F(0.7) C32(0.7) H32D(0.7) H32E(0.7) H32F(0.7)
 C23A(0.3) H23A(0.3) C24A(0.3) H24A(0.3) H24B(0.3) C25A(0.3) H25A(0.3)
 H25B(0.3) C26A(0.3) H26A(0.3) H26B(0.3) C27A(0.15) H27A(0.15) C28A(0.15)
 H28A(0.15) H28B(0.15) H28C(0.15) C29A(0.15) H29A(0.15) H29B(0.15) H29C(0.15)
 C30A(0.3) H30A(0.3) C31A(0.3) H31A(0.3) H31B(0.3) H31C(0.3) C32A(0.3)
 H32A(0.3) H32B(0.3) H32C(0.3) C27B(0.15) H27B(0.15) C28B(0.15) H28D(0.15)
 H28E(0.15) H28F(0.15) C29B(0.15) H29D(0.15) H29E(0.15) H29F(0.15)
5.a Ternary CH refined with riding coordinates:
 C27(H27), C30(H30), C27A(H27A), C30A(H30A), C27B(H27B), C17(H17), C20(H20)
5.b Secondary CH2 refined with riding coordinates:
 C24(H24C,H24D), C25(H25C,H25D), C26(H26C,H26D), C24A(H24A,H24B), C25A(H25A,
 H25B), C26A(H26A,H26B), C14(H14A,H14B), C15(H15A,H15B), C16(H16A,H16B)
5.c Aromatic/amide H refined with riding coordinates:
 C23A(H23A)
5.d Idealised Me refined as rotating group:
 C28(H28G,H28H,H28I), C29(H29G,H29H,H29I), C31(H31D,H31E,H31F), C32(H32D,H32E,
 H32F), C28A(H28A,H28B,H28C), C29A(H29A,H29B,H29C), C31A(H31A,H31B,H31C),
 C32A(H32A,H32B,H32C), C28B(H28D,H28E,H28F), C29B(H29D,H29E,H29F), C18(H18A,
 H18B,H18C), C19(H19A,H19B,H19C), C21(H21A,H21B,H21C), C22(H22A,H22B,H22C)
;
_olex2_submission_special_instructions 'No special instructions were received'

loop_
_space_group_symop_operation_xyz
'x, y, z'
'-x, -y, -z'

loop_
_atom_site_label
_atom_site_type_symbol
_atom_site_fract_x
_atom_site_fract_y
_atom_site_fract_z
_atom_site_U_iso_or_equiv
_atom_site_adp_type
_atom_site_occupancy
_atom_site_site_symmetry_order
_atom_site_calc_flag
_atom_site_refinement_flags_posn
_atom_site_refinement_flags_adp
_atom_site_refinement_flags_occupancy
_atom_site_disorder_assembly
_atom_site_disorder_group
Ru1 Ru 0.57378(3) 0.74119(2) 0.22282(2) 0.02128(6) Uani 1 1 d D . . . .
H2 H 0.594(2) 0.694(3) 0.3195(10) 0.041(10) Uiso 1 1 d D . . . .
H1 H 0.563(3) 0.904(2) 0.236(2) 0.071(14) Uiso 1 1 d D . . . .
Ru2 Ru 0.87170(3) 0.66708(2) 0.20402(2) 0.02139(6) Uani 1 1 d . . . . .
Ru3 Ru 0.77986(3) 0.67522(2) 0.34408(2) 0.02169(6) Uani 1 1 d D . . . .
Ru4 Ru 0.74300(3) 0.89720(2) 0.26372(2) 0.02023(6) Uani 1 1 d D . . . .
O2 O 0.5848(3) 0.4784(3) 0.19070(16) 0.0542(8) Uani 1 1 d . . . . .
O3 O 0.5718(3) 0.8168(3) 0.06382(14) 0.0513(7) Uani 1 1 d . . . . .
O4 O 0.8830(3) 0.5303(2) 0.07005(12) 0.0397(6) Uani 1 1 d . . . . .
O5 O 1.1898(3) 0.6140(3) 0.21207(15) 0.0445(6) Uani 1 1 d . . . . .
O6 O 0.9015(3) 0.4113(2) 0.28595(13) 0.0447(7) Uani 1 1 d . . . . .
O7 O 1.0641(3) 0.6526(3) 0.40724(17) 0.0566(8) Uani 1 1 d . . . . .
O8 O 0.7101(3) 0.5385(3) 0.47649(13) 0.0470(7) Uani 1 1 d . . . . .
O9 O 0.6186(3) 0.9201(2) 0.41710(12) 0.0312(5) Uani 1 1 d . . . . .
O10 O 0.5878(3) 1.1766(2) 0.23127(16) 0.0492(7) Uani 1 1 d . . . . .
O11 O 0.9954(3) 0.9504(3) 0.32201(16) 0.0529(8) Uani 1 1 d . . . . .
O12 O 0.8503(3) 0.9065(2) 0.10834(12) 0.0399(6) Uani 1 1 d . . . . .
O1 O 0.2494(7) 0.8589(7) 0.2436(4) 0.0491(15) Uani 0.7 1 d . . P A 1
O1A O 0.268(2) 0.8955(19) 0.2356(12) 0.0491(15) Uani 0.3 1 d . . P B 2
C2 C 0.5828(4) 0.5760(3) 0.20324(17) 0.0322(7) Uani 1 1 d . . . . .
C3 C 0.5765(4) 0.7882(3) 0.12354(18) 0.0337(8) Uani 1 1 d . . . . .
C4 C 0.8805(3) 0.5824(3) 0.12119(16) 0.0260(6) Uani 1 1 d . . . . .
C5 C 1.0687(4) 0.6338(3) 0.20947(17) 0.0295(7) Uani 1 1 d . . . . .
C6 C 0.8706(4) 0.5206(3) 0.27987(16) 0.0282(7) Uani 1 1 d . . . . .
C7 C 0.9551(4) 0.6619(3) 0.38306(18) 0.0339(8) Uani 1 1 d . . . . .
C8 C 0.7343(4) 0.5900(3) 0.42530(17) 0.0294(7) Uani 1 1 d . . . . .
C9 C 0.6782(3) 0.8639(3) 0.36896(16) 0.0224(6) Uani 1 1 d . . . . .
C10 C 0.6448(4) 1.0704(3) 0.24382(17) 0.0297(7) Uani 1 1 d . . . . .
C11 C 0.9013(4) 0.9291(3) 0.29837(18) 0.0324(7) Uani 1 1 d . . . . .
C12 C 0.8314(3) 0.8530(3) 0.16090(16) 0.0260(6) Uani 1 1 d . . . . .
C1 C 0.3701(11) 0.8112(7) 0.2396(5) 0.0259(14) Uani 0.7 1 d . . P A 1
C1A C 0.383(3) 0.843(2) 0.2348(15) 0.0259(14) Uani 0.3 1 d . . P B 2
N3A N 0.5673(14) 0.2820(13) 0.4254(8) 0.041(3) Uani 0.3 1 d D U P . .
N3 N 0.5803(6) 0.2277(5) 0.4392(3) 0.0313(11) Uani 0.7 1 d D . P C 1
N4 N 0.3649(10) 0.2836(9) 0.3767(4) 0.0363(19) Uani 0.7 1 d D . P C 1
N4A N 0.350(2) 0.264(2) 0.3961(11) 0.038(4) Uani 0.3 1 d D U P D 2
C23 C 0.4570(10) 0.2169(11) 0.4257(7) 0.031(2) Uani 0.7 1 d D . P C 1
H23 H 0.427(5) 0.158(5) 0.453(3) 0.029(12) Uiso 0.7 1 d . . P E 1
C24 C 0.6260(8) 0.3185(7) 0.3939(3) 0.0464(14) Uani 0.7 1 d . . P C 1
H24C H 0.6690 0.2809 0.3504 0.056 Uiso 0.7 1 calc R . P C 1
H24D H 0.6965 0.3420 0.4193 0.056 Uiso 0.7 1 calc R . P C 1
C25 C 0.4981(10) 0.4319(7) 0.3759(4) 0.043(2) Uani 0.7 1 d . . P C 1
H25C H 0.5254 0.4923 0.3450 0.052 Uiso 0.7 1 calc R . P C 1
H25D H 0.4589 0.4717 0.4195 0.052 Uiso 0.7 1 calc R . P C 1
C26 C 0.3853(9) 0.3949(6) 0.3383(3) 0.0405(17) Uani 0.7 1 d . . P C 1
H26C H 0.2955 0.4650 0.3363 0.049 Uiso 0.7 1 calc R . P C 1
H26D H 0.4147 0.3759 0.2896 0.049 Uiso 0.7 1 calc R . P C 1
C27 C 0.6701(6) 0.1532(6) 0.4996(3) 0.0362(13) Uani 0.7 1 d . . P C 1
H27 H 0.6294 0.0890 0.5170 0.043 Uiso 0.7 1 calc R . P C 1
C28 C 0.6662(11) 0.2349(9) 0.5606(5) 0.0429(19) Uani 0.7 1 d . . P C 1
H28G H 0.6970 0.3037 0.5439 0.064 Uiso 0.7 1 calc GR . P C 1
H28H H 0.7288 0.1854 0.5985 0.064 Uiso 0.7 1 calc GR . P C 1
H28I H 0.5704 0.2675 0.5782 0.064 Uiso 0.7 1 calc GR . P C 1
C29 C 0.8230(7) 0.0843(7) 0.4761(4) 0.0537(17) Uani 0.7 1 d . . P C 1
H29G H 0.8210 0.0366 0.4359 0.081 Uiso 0.7 1 calc GR . P C 1
H29H H 0.8752 0.0282 0.5150 0.081 Uiso 0.7 1 calc GR . P C 1
H29I H 0.8687 0.1448 0.4627 0.081 Uiso 0.7 1 calc GR . P C 1
C30 C 0.2314(6) 0.2572(5) 0.3636(3) 0.0381(12) Uani 0.7 1 d . . P C 1
H30 H 0.1839 0.3130 0.3221 0.046 Uiso 0.7 1 calc R . P C 1
C31 C 0.1275(10) 0.2943(8) 0.4274(5) 0.048(2) Uani 0.7 1 d . . P C 1
H31D H 0.1685 0.2402 0.4692 0.072 Uiso 0.7 1 calc GR . P C 1
H31E H 0.0381 0.2852 0.4157 0.072 Uiso 0.7 1 calc GR . P C 1
H31F H 0.1117 0.3804 0.4368 0.072 Uiso 0.7 1 calc GR . P C 1
C32 C 0.2658(17) 0.1244(13) 0.3421(6) 0.048(3) Uani 0.7 1 d . . P C 1
H32D H 0.3290 0.1111 0.3019 0.072 Uiso 0.7 1 calc GR . P C 1
H32E H 0.1792 0.1113 0.3292 0.072 Uiso 0.7 1 calc GR . P C 1
H32F H 0.3114 0.0660 0.3816 0.072 Uiso 0.7 1 calc GR . P C 1
C23A C 0.472(3) 0.226(3) 0.431(2) 0.045(7) Uani 0.3 1 d D U P D 2
H23A H 0.4926 0.1538 0.4615 0.029(12) Uiso 0.3 1 calc R . P D 2
C24A C 0.546(2) 0.3819(19) 0.3718(13) 0.051(4) Uani 0.3 1 d . U P D 2
H24A H 0.6030 0.3484 0.3307 0.061 Uiso 0.3 1 calc R . P D 2
H24B H 0.5819 0.4437 0.3900 0.061 Uiso 0.3 1 calc R . P D 2
C25A C 0.401(2) 0.4458(18) 0.3477(12) 0.050(4) Uani 0.3 1 d . U P D 2
H25A H 0.4042 0.4848 0.3001 0.060 Uiso 0.3 1 calc R . P D 2
H25B H 0.3577 0.5133 0.3789 0.060 Uiso 0.3 1 calc R . P D 2
C26A C 0.3071(19) 0.3706(17) 0.3447(10) 0.059(4) Uani 0.3 1 d . U P D 2
H26A H 0.2096 0.4230 0.3541 0.071 Uiso 0.3 1 calc R . P D 2
H26B H 0.3096 0.3413 0.2971 0.071 Uiso 0.3 1 calc R . P D 2
C27A C 0.716(2) 0.238(4) 0.4582(15) 0.062(5) Uani 0.15 1 d D U P D 2
H27A H 0.7323 0.3039 0.4843 0.074 Uiso 0.15 1 calc R . P D 2
C28A C 0.737(5) 0.130(4) 0.502(2) 0.063(5) Uani 0.15 1 d D U P D 2
H28A H 0.7022 0.1523 0.5493 0.095 Uiso 0.15 1 calc GR . P D 2
H28B H 0.8366 0.0806 0.5049 0.095 Uiso 0.15 1 calc GR . P D 2
H28C H 0.6850 0.0809 0.4830 0.095 Uiso 0.15 1 calc GR . P D 2
C29A C 0.817(4) 0.197(4) 0.4057(19) 0.065(5) Uani 0.15 1 d D U P D 2
H29A H 0.8318 0.1107 0.3982 0.098 Uiso 0.15 1 calc GR . P D 2
H29B H 0.9052 0.2056 0.4203 0.098 Uiso 0.15 1 calc GR . P D 2
H29C H 0.7835 0.2482 0.3618 0.098 Uiso 0.15 1 calc GR . P D 2
C30A C 0.2580(17) 0.1827(16) 0.4093(9) 0.060(3) Uani 0.3 1 d D U P D 2
H30A H 0.3049 0.1214 0.4488 0.072 Uiso 0.3 1 calc R . P D 2
C31A C 0.124(3) 0.249(2) 0.4341(18) 0.067(6) Uani 0.3 1 d D U P D 2
H31A H 0.1335 0.2791 0.4799 0.100 Uiso 0.3 1 calc GR . P D 2
H31B H 0.0678 0.1953 0.4388 0.100 Uiso 0.3 1 calc GR . P D 2
H31C H 0.0784 0.3200 0.4008 0.100 Uiso 0.3 1 calc GR . P D 2
C32A C 0.251(5) 0.112(4) 0.3533(16) 0.061(6) Uani 0.3 1 d D U P D 2
H32A H 0.1990 0.1668 0.3140 0.091 Uiso 0.3 1 calc GR . P D 2
H32B H 0.2043 0.0534 0.3686 0.091 Uiso 0.3 1 calc GR . P D 2
H32C H 0.3466 0.0663 0.3382 0.091 Uiso 0.3 1 calc GR . P D 2
C27B C 0.692(3) 0.236(4) 0.4782(16) 0.059(5) Uani 0.15 1 d D U P D 3
H27B H 0.7154 0.3128 0.4813 0.071 Uiso 0.15 1 calc R . P D 3
C28B C 0.670(7) 0.208(6) 0.548(3) 0.060(6) Uani 0.15 1 d . U P D 3
H28D H 0.6290 0.1425 0.5523 0.090 Uiso 0.15 1 calc GR . P D 3
H28E H 0.6059 0.2823 0.5686 0.090 Uiso 0.15 1 calc GR . P D 3
H28F H 0.7596 0.1805 0.5740 0.090 Uiso 0.15 1 calc GR . P D 3
C29B C 0.815(4) 0.158(4) 0.441(2) 0.063(5) Uani 0.15 1 d . U P D 3
H29D H 0.8996 0.1441 0.4686 0.094 Uiso 0.15 1 calc GR . P D 3
H29E H 0.8221 0.2002 0.3951 0.094 Uiso 0.15 1 calc GR . P D 3
H29F H 0.8039 0.0786 0.4334 0.094 Uiso 0.15 1 calc GR . P D 3
N1 N 1.1005(3) 0.7617(3) -0.04008(14) 0.0274(6) Uani 1 1 d . . . . .
N2 N 0.8879(3) 0.7679(3) -0.09306(13) 0.0278(6) Uani 1 1 d . . . . .
C13 C 0.9705(4) 0.7585(3) -0.03765(16) 0.0258(7) Uani 1 1 d D . . . .
H13 H 0.931(3) 0.747(3) 0.0094(8) 0.029(9) Uiso 1 1 d D . . . .
C14 C 1.1657(4) 0.7782(4) -0.10920(18) 0.0381(8) Uani 1 1 d . . . . .
H14A H 1.2264 0.6967 -0.1240 0.046 Uiso 1 1 calc R . . . .
H14B H 1.2247 0.8302 -0.1044 0.046 Uiso 1 1 calc R . . . .
C15 C 1.0508(5) 0.8400(5) -0.1649(2) 0.0514(11) Uani 1 1 d . . . . .
H15A H 1.0072 0.9287 -0.1563 0.062 Uiso 1 1 calc R . . . .
H15B H 1.0945 0.8351 -0.2118 0.062 Uiso 1 1 calc R . . . .
C16 C 0.9383(4) 0.7831(4) -0.16566(18) 0.0439(9) Uani 1 1 d . . . . .
H16A H 0.8591 0.8366 -0.1957 0.053 Uiso 1 1 calc R . . . .
H16B H 0.9757 0.7014 -0.1857 0.053 Uiso 1 1 calc R . . . .
C17 C 1.1835(4) 0.7465(4) 0.02704(19) 0.0367(8) Uani 1 1 d . . . . .
H17 H 1.1289 0.7231 0.0662 0.044 Uiso 1 1 calc R . . . .
C18 C 1.2008(5) 0.8691(4) 0.0431(2) 0.0478(10) Uani 1 1 d . . . . .
H18A H 1.2568 0.8930 0.0064 0.072 Uiso 1 1 calc GR . . . .
H18B H 1.2483 0.8590 0.0887 0.072 Uiso 1 1 calc GR . . . .
H18C H 1.1084 0.9336 0.0446 0.072 Uiso 1 1 calc GR . . . .
C19 C 1.3257(5) 0.6397(4) 0.0234(3) 0.0577(12) Uani 1 1 d . . . . .
H19A H 1.3095 0.5649 0.0105 0.087 Uiso 1 1 calc GR . . . .
H19B H 1.3729 0.6238 0.0693 0.087 Uiso 1 1 calc GR . . . .
H19C H 1.3847 0.6630 -0.0120 0.087 Uiso 1 1 calc GR . . . .
C20 C 0.7439(4) 0.7591(3) -0.08295(19) 0.0324(7) Uani 1 1 d . . . . .
H20 H 0.7356 0.7354 -0.0321 0.039 Uiso 1 1 calc R . . . .
C21 C 0.6289(4) 0.8858(4) -0.1000(2) 0.0449(9) Uani 1 1 d . . . . .
H21A H 0.6412 0.9465 -0.0696 0.067 Uiso 1 1 calc GR . . . .
H21B H 0.5366 0.8782 -0.0920 0.067 Uiso 1 1 calc GR . . . .
H21C H 0.6359 0.9132 -0.1492 0.067 Uiso 1 1 calc GR . . . .
C22 C 0.7272(5) 0.6551(4) -0.1253(3) 0.0508(11) Uani 1 1 d . . . . .
H22A H 0.7343 0.6757 -0.1756 0.076 Uiso 1 1 calc GR . . . .
H22B H 0.6354 0.6472 -0.1157 0.076 Uiso 1 1 calc GR . . . .
H22C H 0.8012 0.5768 -0.1114 0.076 Uiso 1 1 calc GR . . . .

loop_
_atom_site_aniso_label
_atom_site_aniso_U_11
_atom_site_aniso_U_22
_atom_site_aniso_U_33
_atom_site_aniso_U_23
_atom_site_aniso_U_13
_atom_site_aniso_U_12
Ru1 0.02174(12) 0.01946(12) 0.02223(12) -0.00470(9) 0.00168(9) -0.00594(9)
Ru2 0.02166(12) 0.01900(12) 0.02017(11) -0.00356(9) 0.00371(9) -0.00232(9)
Ru3 0.02768(13) 0.01921(12) 0.01771(11) -0.00087(9) 0.00007(9) -0.00747(10)
Ru4 0.02150(12) 0.01665(12) 0.02170(12) -0.00272(9) 0.00397(9) -0.00531(9)
O2 0.078(2) 0.0330(15) 0.0601(18) -0.0189(13) 0.0146(16) -0.0269(15)
O3 0.0486(17) 0.0573(18) 0.0306(14) 0.0079(12) 0.0076(12) 0.0021(14)
O4 0.0529(16) 0.0333(14) 0.0288(12) -0.0110(11) 0.0009(11) -0.0077(12)
O5 0.0265(14) 0.0509(17) 0.0522(16) -0.0038(13) -0.0001(12) -0.0081(12)
O6 0.0706(19) 0.0209(13) 0.0315(13) -0.0019(10) 0.0035(12) -0.0014(12)
O7 0.0363(16) 0.069(2) 0.0619(19) -0.0003(16) -0.0153(14) -0.0153(15)
O8 0.079(2) 0.0448(16) 0.0271(13) 0.0064(11) 0.0009(13) -0.0362(15)
O9 0.0409(14) 0.0263(12) 0.0269(11) -0.0079(9) 0.0085(10) -0.0115(10)
O10 0.0550(18) 0.0215(13) 0.0596(18) 0.0002(12) -0.0020(14) 0.0012(12)
O11 0.0388(16) 0.076(2) 0.0557(17) -0.0171(16) 0.0049(13) -0.0333(15)
O12 0.0592(17) 0.0302(13) 0.0290(12) -0.0022(10) 0.0160(12) -0.0141(12)
O1 0.022(2) 0.067(5) 0.066(3) -0.025(3) 0.0132(19) -0.021(2)
O1A 0.022(2) 0.067(5) 0.066(3) -0.025(3) 0.0132(19) -0.021(2)
C2 0.041(2) 0.0311(18) 0.0243(15) -0.0043(13) 0.0014(14) -0.0119(15)
C3 0.0351(19) 0.0261(17) 0.0332(18) -0.0028(14) 0.0105(15) -0.0018(14)
C4 0.0280(16) 0.0204(15) 0.0260(15) 0.0007(12) 0.0032(13) -0.0041(13)
C5 0.0303(18) 0.0267(17) 0.0284(16) -0.0042(13) 0.0022(13) -0.0053(14)
C6 0.0354(18) 0.0232(16) 0.0212(14) -0.0004(12) -0.0008(13) -0.0038(14)
C7 0.0332(19) 0.0326(18) 0.0335(18) -0.0035(14) 0.0002(15) -0.0080(15)
C8 0.044(2) 0.0235(16) 0.0237(15) -0.0065(13) -0.0014(14) -0.0150(15)
C9 0.0215(15) 0.0201(14) 0.0269(15) -0.0016(12) 0.0010(12) -0.0088(12)
C10 0.0313(18) 0.0257(17) 0.0294(16) -0.0060(13) 0.0053(13) -0.0058(14)
C11 0.0336(19) 0.0350(19) 0.0308(17) -0.0076(14) 0.0107(14) -0.0137(15)
C12 0.0274(16) 0.0209(15) 0.0274(16) -0.0048(12) 0.0063(13) -0.0048(13)
C1 0.027(3) 0.028(5) 0.030(2) -0.011(3) 0.0063(19) -0.018(3)
C1A 0.027(3) 0.028(5) 0.030(2) -0.011(3) 0.0063(19) -0.018(3)
N3A 0.047(6) 0.033(6) 0.050(7) 0.019(6) -0.002(5) -0.026(6)
N3 0.045(3) 0.029(3) 0.029(2) 0.000(2) 0.004(2) -0.024(3)
N4 0.048(4) 0.033(4) 0.028(4) -0.002(3) 0.008(3) -0.014(3)
N4A 0.039(8) 0.039(8) 0.036(9) -0.008(7) -0.001(7) -0.012(6)
C23 0.042(6) 0.018(3) 0.036(5) -0.001(3) 0.010(4) -0.014(4)
C24 0.066(5) 0.046(4) 0.039(3) -0.004(3) 0.008(3) -0.037(4)
C25 0.069(7) 0.024(4) 0.043(3) -0.004(3) 0.012(4) -0.025(4)
C26 0.060(5) 0.030(4) 0.029(3) 0.004(3) 0.000(3) -0.013(3)
C27 0.026(3) 0.036(3) 0.049(3) -0.012(3) 0.004(3) -0.012(2)
C28 0.040(4) 0.049(5) 0.041(4) -0.013(3) -0.002(3) -0.014(3)
C29 0.037(3) 0.063(4) 0.058(4) -0.019(4) 0.008(3) -0.010(3)
C30 0.041(3) 0.044(3) 0.020(2) 0.004(2) -0.006(2) -0.004(2)
C31 0.046(4) 0.063(5) 0.038(3) -0.007(4) -0.003(3) -0.021(4)
C32 0.050(5) 0.061(5) 0.041(4) 0.006(4) -0.015(4) -0.031(4)
C23A 0.040(11) 0.042(12) 0.040(10) 0.009(10) -0.015(8) 0.003(9)
C24A 0.050(10) 0.031(9) 0.073(10) 0.019(9) -0.013(8) -0.019(8)
C25A 0.039(8) 0.044(9) 0.072(10) 0.010(8) -0.007(7) -0.021(8)
C26A 0.051(8) 0.057(9) 0.080(9) 0.021(8) -0.024(7) -0.035(7)
C27A 0.048(8) 0.060(8) 0.075(11) 0.016(8) -0.004(8) -0.019(7)
C28A 0.050(9) 0.062(9) 0.073(11) 0.017(9) -0.007(9) -0.017(8)
C29A 0.050(9) 0.063(9) 0.079(11) 0.018(9) -0.002(9) -0.017(8)
C30A 0.066(8) 0.069(8) 0.061(8) -0.018(7) 0.002(6) -0.042(7)
C31A 0.070(10) 0.077(11) 0.067(10) -0.021(10) 0.009(8) -0.038(9)
C32A 0.069(11) 0.064(11) 0.065(11) -0.030(9) 0.004(9) -0.039(9)
C27B 0.047(8) 0.058(8) 0.071(11) 0.020(8) -0.001(8) -0.022(7)
C28B 0.048(9) 0.059(10) 0.071(12) 0.016(9) -0.005(9) -0.019(8)
C29B 0.049(8) 0.061(9) 0.072(11) 0.021(9) -0.004(9) -0.016(8)
N1 0.0330(15) 0.0266(14) 0.0231(13) -0.0017(11) 0.0018(11) -0.0108(12)
N2 0.0326(15) 0.0273(14) 0.0211(12) -0.0056(11) 0.0031(11) -0.0065(12)
C13 0.0345(18) 0.0199(15) 0.0199(14) -0.0030(12) 0.0043(12) -0.0051(13)
C14 0.039(2) 0.044(2) 0.0320(18) -0.0052(16) 0.0108(15) -0.0149(17)
C15 0.069(3) 0.070(3) 0.0262(18) 0.0007(18) 0.0072(18) -0.039(3)
C16 0.051(2) 0.059(3) 0.0201(16) -0.0059(16) 0.0047(15) -0.015(2)
C17 0.036(2) 0.041(2) 0.0316(17) 0.0026(15) -0.0061(15) -0.0130(16)
C18 0.051(2) 0.052(2) 0.041(2) -0.0112(18) -0.0113(18) -0.016(2)
C19 0.049(3) 0.043(2) 0.070(3) 0.006(2) -0.014(2) -0.003(2)
C20 0.0299(18) 0.0288(18) 0.0347(17) -0.0029(14) -0.0018(14) -0.0050(14)
C21 0.039(2) 0.032(2) 0.055(2) -0.0046(17) -0.0058(18) -0.0013(16)
C22 0.043(2) 0.038(2) 0.074(3) -0.016(2) -0.001(2) -0.0141(18)

loop_
_atom_type_symbol
_atom_type_description
_atom_type_scat_dispersion_real
_atom_type_scat_dispersion_imag
_atom_type_scat_source
C C 0.0033 0.0016 'International Tables Vol C Tables 4.2.6.8 and 6.1.1.4'
H H 0.0000 0.0000 'International Tables Vol C Tables 4.2.6.8 and 6.1.1.4'
N N 0.0061 0.0033 'International Tables Vol C Tables 4.2.6.8 and 6.1.1.4'
O O 0.0106 0.0060 'International Tables Vol C Tables 4.2.6.8 and 6.1.1.4'
Ru Ru -1.2594 0.8363 'International Tables Vol C Tables 4.2.6.8 and 6.1.1.4'

loop_
_geom_angle_atom_site_label_1
_geom_angle_atom_site_label_2
_geom_angle_atom_site_label_3
_geom_angle
Ru2 Ru1 Ru3 57.047(8)
Ru2 Ru1 Ru4 57.509(8)
Ru3 Ru1 Ru4 55.248(8)
C2 Ru1 Ru2 88.97(11)
C2 Ru1 Ru3 98.93(11)
C2 Ru1 Ru4 144.68(11)
C2 Ru1 C1 98.0(2)
C3 Ru1 Ru2 80.96(11)
C3 Ru1 Ru3 136.27(11)
C3 Ru1 Ru4 93.69(11)
C3 Ru1 C2 91.29(14)
C3 Ru1 C1 99.7(3)
C1 Ru1 Ru2 173.02(18)
C1 Ru1 Ru3 120.5(3)
C1 Ru1 Ru4 115.53(19)
C1A Ru1 Ru2 161.1(5)
C1A Ru1 Ru3 120.8(9)
C1A Ru1 Ru4 104.8(6)
C1A Ru1 C2 109.6(5)
C1A Ru1 C3 94.6(8)
Ru3 Ru2 Ru1 64.061(9)
Ru3 Ru2 Ru4 59.373(8)
Ru4 Ru2 Ru1 63.896(9)
C4 Ru2 Ru1 97.27(10)
C4 Ru2 Ru3 142.69(10)
C4 Ru2 Ru4 143.44(10)
C4 Ru2 C5 94.69(14)
C4 Ru2 C6 98.42(13)
C4 Ru2 C12 101.33(12)
C5 Ru2 Ru1 168.02(10)
C5 Ru2 Ru3 105.53(10)
C5 Ru2 Ru4 106.24(10)
C5 Ru2 C6 95.41(14)
C5 Ru2 C12 92.74(13)
C6 Ru2 Ru1 82.23(9)
C6 Ru2 Ru3 49.49(8)
C6 Ru2 Ru4 108.78(8)
C12 Ru2 Ru1 85.55(9)
C12 Ru2 Ru3 108.51(8)
C12 Ru2 Ru4 49.16(8)
C12 Ru2 C6 157.92(11)
H2 Ru3 Ru1 36.7(7)
H2 Ru3 Ru2 94.0(7)
H2 Ru3 Ru4 87.5(9)
H2 Ru3 C6 93.7(11)
H2 Ru3 C7 171.0(8)
H2 Ru3 C8 81.2(7)
H2 Ru3 C9 80.9(11)
Ru2 Ru3 Ru1 58.892(8)
Ru4 Ru3 Ru1 62.471(9)
Ru4 Ru3 Ru2 60.732(8)
C6 Ru3 Ru1 78.55(9)
C6 Ru3 Ru2 48.96(9)
C6 Ru3 Ru4 109.61(9)
C7 Ru3 Ru1 151.21(11)
C7 Ru3 Ru2 94.87(11)
C7 Ru3 Ru4 95.58(11)
C7 Ru3 C6 93.22(14)
C7 Ru3 C8 92.02(15)
C7 Ru3 C9 94.68(13)
C8 Ru3 Ru1 116.44(10)
C8 Ru3 Ru2 148.03(9)
C8 Ru3 Ru4 149.32(10)
C8 Ru3 C6 99.55(13)
C8 Ru3 C9 100.35(12)
C9 Ru3 Ru1 84.86(8)
C9 Ru3 Ru2 110.11(8)
C9 Ru3 Ru4 49.47(8)
C9 Ru3 C6 158.28(12)
Ru2 Ru4 Ru1 58.595(8)
Ru3 Ru4 Ru1 62.281(9)
Ru3 Ru4 Ru2 59.895(9)
C9 Ru4 Ru1 84.65(8)
C9 Ru4 Ru2 109.13(8)
C9 Ru4 Ru3 49.33(8)
C9 Ru4 C12 157.57(12)
C10 Ru4 Ru1 112.17(11)
C10 Ru4 Ru2 144.99(10)
C10 Ru4 Ru3 150.65(10)
C10 Ru4 C9 102.90(12)
C10 Ru4 C12 98.64(13)
C11 Ru4 Ru1 156.53(11)
C11 Ru4 Ru2 101.61(10)
C11 Ru4 Ru3 97.81(11)
C11 Ru4 C9 91.27(13)
C11 Ru4 C10 91.28(15)
C11 Ru4 C12 94.44(13)
C12 Ru4 Ru1 81.50(9)
C12 Ru4 Ru2 48.46(8)
C12 Ru4 Ru3 108.33(8)
O2 C2 Ru1 178.2(4)
O3 C3 Ru1 176.9(3)
O4 C4 Ru2 178.6(3)
O5 C5 Ru2 179.2(3)
Ru2 C6 Ru3 81.55(11)
O6 C6 Ru2 140.9(2)
O6 C6 Ru3 137.5(3)
O7 C7 Ru3 179.4(3)
O8 C8 Ru3 177.5(3)
Ru3 C9 Ru4 81.20(10)
O9 C9 Ru3 138.9(2)
O9 C9 Ru4 139.8(2)
O10 C10 Ru4 178.5(3)
O11 C11 Ru4 177.3(3)
Ru2 C12 Ru4 82.38(11)
O12 C12 Ru2 139.6(2)
O12 C12 Ru4 138.0(2)
O1 C1 Ru1 173.6(8)
O1A C1A Ru1 172(2)
C23A N3A C24A 117.8(19)
C23A N3A C27A 128(2)
C24A N3A C27A 112.7(17)
C23 N3 C24 118.5(7)
C23 N3 C27 120.8(6)
C27 N3 C24 120.7(5)
C23 N4 C26 120.1(9)
C23 N4 C30 120.8(7)
C26 N4 C30 118.8(7)
C23A N4A C26A 123.8(18)
C23A N4A C30A 115.7(16)
C26A N4A C30A 120.4(17)
N3 C23 N4 126.0(9)
N3 C24 C25 108.2(6)
C24 C25 C26 110.3(6)
N4 C26 C25 110.7(6)
N3 C27 C28 110.8(6)
N3 C27 C29 111.6(5)
C28 C27 C29 111.8(6)
N4 C30 C31 110.9(6)
N4 C30 C32 110.4(8)
C32 C30 C31 115.7(7)
N3A C23A N4A 125(2)
N3A C24A C25A 116.4(17)
C24A C25A C26A 117.6(16)
N4A C26A C25A 111.2(15)
C28A C27A N3A 110(3)
C28A C27A C29A 103(3)
C29A C27A N3A 110(2)
C31A C30A N4A 112.4(17)
C32A C30A N4A 115(2)
C32A C30A C31A 112(3)
C28B C27B N3A 121(4)
C28B C27B C29B 121(4)
C29B C27B N3A 107(3)
C13 N1 C14 120.4(3)
C13 N1 C17 120.0(3)
C14 N1 C17 119.7(3)
C13 N2 C16 120.5(3)
C13 N2 C20 120.3(3)
C16 N2 C20 119.2(3)
N1 C13 N2 125.7(3)
N1 C14 C15 109.9(3)
C16 C15 C14 113.8(3)
N2 C16 C15 110.4(3)
N1 C17 C18 110.8(3)
N1 C17 C19 110.4(3)
C18 C17 C19 112.6(3)
N2 C20 C21 111.0(3)
N2 C20 C22 110.6(3)
C21 C20 C22 113.1(3)

loop_
_geom_bond_atom_site_label_1
_geom_bond_atom_site_label_2
_geom_bond_distance
Ru1 Ru2 2.8162(3)
Ru1 Ru3 2.9578(4)
Ru1 Ru4 2.9630(3)
Ru1 C2 1.900(3)
Ru1 C3 1.897(3)
Ru1 C1 1.937(10)
Ru1 C1A 1.87(3)
Ru2 Ru3 2.7600(3)
Ru2 Ru4 2.7831(3)
Ru2 C4 1.863(3)
Ru2 C5 1.868(3)
Ru2 C6 2.105(3)
Ru2 C12 2.102(3)
Ru3 H2 1.846(17)
Ru3 Ru4 2.7453(3)
Ru3 C6 2.121(3)
Ru3 C7 1.854(4)
Ru3 C8 1.874(3)
Ru3 C9 2.107(3)
Ru4 C9 2.111(3)
Ru4 C10 1.878(3)
Ru4 C11 1.866(4)
Ru4 C12 2.124(3)
O2 C2 1.136(4)
O3 C3 1.138(4)
O4 C4 1.154(4)
O5 C5 1.149(4)
O6 C6 1.164(4)
O7 C7 1.149(4)
O8 C8 1.150(4)
O9 C9 1.173(3)
O10 C10 1.147(4)
O11 C11 1.144(4)
O12 C12 1.164(4)
O1 C1 1.140(13)
O1A C1A 1.10(4)
N3A C23A 1.304(5)
N3A C24A 1.42(2)
N3A C27A 1.516(17)
N3A C27B 1.517(17)
N3 C23 1.304(5)
N3 C24 1.470(7)
N3 C27 1.470(8)
N4 C23 1.305(5)
N4 C26 1.476(10)
N4 C30 1.485(10)
N4A C23A 1.304(5)
N4A C26A 1.43(2)
N4A C30A 1.515(17)
C24 C25 1.488(10)
C25 C26 1.520(12)
C27 C28 1.509(8)
C27 C29 1.528(7)
C30 C31 1.553(11)
C30 C32 1.503(14)
C24A C25A 1.43(3)
C25A C26A 1.47(2)
C27A C28A 1.38(2)
C27A C29A 1.38(2)
C30A C31A 1.38(2)
C30A C32A 1.38(2)
C27B C28B 1.36(7)
C27B C29B 1.45(5)
N1 C13 1.306(4)
N1 C14 1.467(4)
N1 C17 1.480(4)
N2 C13 1.308(4)
N2 C16 1.461(4)
N2 C20 1.478(4)
C14 C15 1.506(6)
C15 C16 1.469(6)
C17 C18 1.504(5)
C17 C19 1.519(5)
C20 C21 1.512(5)
C20 C22 1.518(5)
